data_4316824
loop_
_publ_author_name
'Thomas Riis-Johannessen'
'Kurt Schenk'
'Kay Severin'

_publ_section_title
;
 Turn-Off-and-On: Chemosensing Ensembles for Sensing Chloride in Water by
 Fluorescence Spectroscopy
;
_journal_name_full 'Inorganic Chemistry'
_journal_page_first 9546
_journal_page_last 9553
_journal_paper_doi 10.1021/ic1012878
_journal_volume 49
_journal_year 2010
_chemical_formula_sum 'C56 H84 N4 O28 Rh2 S4'
_chemical_formula_weight 1595.33
_chemical_name_systematic
;
 ?
;
_space_group_IT_number 2
_symmetry_cell_setting triclinic
_symmetry_space_group_name_Hall '-P 1'
_symmetry_space_group_name_H-M 'P -1'
_atom_sites_solution_hydrogens geom
_atom_sites_solution_primary direct
_atom_sites_solution_secondary difmap
_audit_author_name 'Thomas Riis-Johannessen'
_audit_contact_author_address
;
   Thomas Riis-Johannessen
   LCS, ISIC,
   EPFL
   CH-1015 Lauasanne
   Suisse
;
_audit_contact_author_email thomas.riis-johannessen@epfl.ch
_audit_contact_author_fax '+41 21 693 9305'
_audit_contact_author_phone '+41 21 693 9312'
_audit_creation_date 10-06-12
_audit_creation_method 'STOE X-RED'
_cell_angle_alpha 77.127(8)
_cell_angle_beta 80.898(8)
_cell_angle_gamma 75.852(8)
_cell_formula_units_Z 1
_cell_length_a 11.1077(11)
_cell_length_b 11.9281(12)
_cell_length_c 13.6309(14)
_cell_measurement_reflns_used 37323
_cell_measurement_temperature 100(2)
_cell_measurement_theta_max 32.23
_cell_measurement_theta_min 2.13
_cell_volume 1696.9(3)
_computing_cell_refinement 'STOE X-AREA'
_computing_data_collection 'STOE X-AREA'
_computing_data_reduction 'STOE X-RED'
_computing_structure_refinement 'SHELXL-97 (Sheldrick, 1997)'
_computing_structure_solution 'SHELXL-97 (Sheldrick, 1997)'
_diffrn_ambient_temperature 100(2)
_diffrn_detector 'image plate (34 cm diameter)'
_diffrn_detector_area_resol_mean 6.67
_diffrn_detector_type STOE
_diffrn_measured_fraction_theta_full 0.999
_diffrn_measured_fraction_theta_max 0.999
_diffrn_measurement_details ' 180 frames, detector distance = 80 mm'
_diffrn_measurement_device '2-circle goniometer'
_diffrn_measurement_device_type 'STOE IPDS 2'
_diffrn_measurement_method 'rotation method'
_diffrn_radiation_collimation '0.5 mm diameter, multiple pinhole'
_diffrn_radiation_monochromator 'plane graphite'
_diffrn_radiation_polarisn_norm 0
_diffrn_radiation_source 'sealed X-ray tube, 12 x 0.4 mm long-fine focus'
_diffrn_radiation_type MoK\a
_diffrn_radiation_wavelength 0.71073
_diffrn_reflns_av_R_equivalents 0.0497
_diffrn_reflns_av_sigmaI/netI 0.0472
_diffrn_reflns_limit_h_max 13
_diffrn_reflns_limit_h_min -13
_diffrn_reflns_limit_k_max 14
_diffrn_reflns_limit_k_min -14
_diffrn_reflns_limit_l_max 16
_diffrn_reflns_limit_l_min -16
_diffrn_reflns_number 22193
_diffrn_reflns_theta_full 25.68
_diffrn_reflns_theta_max 25.68
_diffrn_reflns_theta_min 2.45
_diffrn_source_current 43
_diffrn_source_power 2.37
_diffrn_source_voltage 55
_exptl_absorpt_coefficient_mu 0.695
_exptl_absorpt_correction_T_max 0.9729
_exptl_absorpt_correction_T_min 0.8517
_exptl_absorpt_correction_type integration
_exptl_crystal_colour yellow
_exptl_crystal_density_diffrn 1.562
_exptl_crystal_density_method 'not measured'
_exptl_crystal_description needle
_exptl_crystal_F_000 826
_exptl_crystal_size_max 0.070
_exptl_crystal_size_mid 0.037
_exptl_crystal_size_min 0.020
_refine_diff_density_max 0.660
_refine_diff_density_min -0.806
_refine_diff_density_rms 0.094
_refine_ls_extinction_coef 0.0024(4)
_refine_ls_extinction_expression Fc^*^=kFc[1+0.001xFc^2^\l^3^/sin(2\q)]^-1/4^
_refine_ls_extinction_method SHELXL
_refine_ls_goodness_of_fit_ref 1.086
_refine_ls_hydrogen_treatment mixed
_refine_ls_matrix_type full
_refine_ls_number_parameters 478
_refine_ls_number_reflns 6454
_refine_ls_number_restraints 27
_refine_ls_restrained_S_all 1.084
_refine_ls_R_factor_all 0.0606
_refine_ls_R_factor_gt 0.0455
_refine_ls_shift/su_max 0.001
_refine_ls_shift/su_mean 0.000
_refine_ls_structure_factor_coef Fsqd
_refine_ls_weighting_details 'calc w=1/[\s^2^(Fo^2^)+(0.0319P)^2^+3.4437P] where P=(Fo^2^+2Fc^2^)/3'
_refine_ls_weighting_scheme calc
_refine_ls_wR_factor_gt 0.0841
_refine_ls_wR_factor_ref 0.0884
_reflns_number_gt 5453
_reflns_number_total 6454
_reflns_threshold_expression >2sigma(I)
_cod_data_source_file ic1012878_si_001_2.cif
_cod_data_source_block shelxl
_cod_database_code 4316824

loop_
_symmetry_equiv_pos_as_xyz
'x, y, z'
'-x, -y, -z'

loop_
_atom_site_label
_atom_site_type_symbol
_atom_site_fract_x
_atom_site_fract_y
_atom_site_fract_z
_atom_site_U_iso_or_equiv
_atom_site_adp_type
_atom_site_occupancy
_atom_site_symmetry_multiplicity
_atom_site_calc_flag
_atom_site_refinement_flags
_atom_site_disorder_assembly
_atom_site_disorder_group
Rh1 Rh 0.69318(3) 0.80108(3) 0.22833(2) 0.01103(9) Uani 1 1 d D . .
N11 N 0.7318(3) 0.9359(3) 0.1070(2) 0.0149(6) Uani 1 1 d . . .
C12 C 0.6926(3) 0.9370(3) 0.0174(3) 0.0133(7) Uani 1 1 d . . .
C13 C 0.7132(3) 1.0206(4) -0.0686(3) 0.0189(8) Uani 1 1 d . . .
H13 H 0.6866 1.0187 -0.1295 0.023 Uiso 1 1 calc R . .
C14 C 0.7741(4) 1.1068(4) -0.0623(3) 0.0217(8) Uani 1 1 d . . .
H14 H 0.7883 1.1641 -0.1187 0.026 Uiso 1 1 calc R . .
C15 C 0.8134(4) 1.1065(4) 0.0291(3) 0.0228(9) Uani 1 1 d . . .
H15 H 0.8545 1.1636 0.0348 0.027 Uiso 1 1 calc R . .
C16 C 0.7911(3) 1.0203(3) 0.1119(3) 0.0186(8) Uani 1 1 d . . .
H16 H 0.8179 1.0204 0.1731 0.022 Uiso 1 1 calc R . .
N21 N 0.6127(3) 0.7694(3) 0.1099(2) 0.0123(6) Uani 1 1 d . . .
C22 C 0.6237(3) 0.8448(3) 0.0199(3) 0.0122(7) Uani 1 1 d . . .
C23 C 0.5685(3) 0.8369(3) -0.0622(3) 0.0169(8) Uani 1 1 d . . .
H23 H 0.5778 0.8883 -0.1237 0.020 Uiso 1 1 calc R . .
C24 C 0.4994(4) 0.7520(3) -0.0516(3) 0.0180(8) Uani 1 1 d . . .
H24 H 0.4608 0.7465 -0.1056 0.022 Uiso 1 1 calc R . .
C25 C 0.4884(4) 0.6755(3) 0.0403(3) 0.0184(8) Uani 1 1 d . . .
H25 H 0.4426 0.6177 0.0489 0.022 Uiso 1 1 calc R . .
C26 C 0.5466(3) 0.6864(3) 0.1192(3) 0.0163(8) Uani 1 1 d . . .
H26 H 0.5398 0.6345 0.1808 0.020 Uiso 1 1 calc R . .
C31 C 0.8805(3) 0.7296(3) 0.2641(3) 0.0167(8) Uani 1 1 d . . .
C32 C 0.8220(3) 0.6359(3) 0.2620(3) 0.0175(8) Uani 1 1 d . . .
C33 C 0.7159(3) 0.6383(3) 0.3396(3) 0.0172(8) Uani 1 1 d . . .
C34 C 0.7115(4) 0.7347(4) 0.3881(3) 0.0192(8) Uani 1 1 d . . .
C35 C 0.8116(4) 0.7915(3) 0.3428(3) 0.0187(8) Uani 1 1 d . . .
C41 C 0.9933(3) 0.7578(4) 0.1974(3) 0.0221(8) Uani 1 1 d . . .
H41A H 1.0666 0.7039 0.2217 0.033 Uiso 1 1 calc R . .
H41B H 0.9983 0.8368 0.1979 0.033 Uiso 1 1 calc R . .
H41C H 0.9876 0.7508 0.1296 0.033 Uiso 1 1 calc R . .
C42 C 0.8649(4) 0.5493(4) 0.1923(3) 0.0213(8) Uani 1 1 d . . .
H42A H 0.8938 0.5888 0.1266 0.032 Uiso 1 1 calc R . .
H42B H 0.7965 0.5158 0.1866 0.032 Uiso 1 1 calc R . .
H42C H 0.9317 0.4878 0.2189 0.032 Uiso 1 1 calc R . .
C43 C 0.6331(4) 0.5515(4) 0.3699(3) 0.0235(9) Uani 1 1 d . . .
H43A H 0.6606 0.4949 0.4284 0.035 Uiso 1 1 calc R . .
H43B H 0.6369 0.5117 0.3152 0.035 Uiso 1 1 calc R . .
H43C H 0.5486 0.5922 0.3856 0.035 Uiso 1 1 calc R . .
C44 C 0.6163(4) 0.7712(4) 0.4730(3) 0.0260(9) Uani 1 1 d . . .
H44A H 0.6500 0.7380 0.5365 0.039 Uiso 1 1 calc R . .
H44B H 0.5423 0.7433 0.4727 0.039 Uiso 1 1 calc R . .
H44C H 0.5959 0.8556 0.4642 0.039 Uiso 1 1 calc R . .
C45 C 0.8439(4) 0.8906(4) 0.3773(3) 0.0267(9) Uani 1 1 d . . .
H45A H 0.7691 0.9481 0.3903 0.040 Uiso 1 1 calc R . .
H45B H 0.8995 0.9268 0.3255 0.040 Uiso 1 1 calc R . .
H45C H 0.8840 0.8603 0.4382 0.040 Uiso 1 1 calc R . .
C51 C 0.2107(3) 0.4782(3) 0.3238(3) 0.0124(7) Uani 1 1 d . . .
C52 C 0.2550(3) 0.5749(3) 0.3303(3) 0.0153(7) Uani 1 1 d . . .
H52 H 0.3225 0.5944 0.2857 0.018 Uiso 1 1 calc R . .
C53 C 0.2001(3) 0.6431(3) 0.4025(3) 0.0144(7) Uani 1 1 d . . .
C54 C 0.0991(3) 0.6143(3) 0.4728(3) 0.0133(7) Uani 1 1 d . . .
C55 C 0.0517(3) 0.5154(3) 0.4658(3) 0.0119(7) Uani 1 1 d . . .
C56 C 0.1071(3) 0.4469(3) 0.3891(3) 0.0129(7) Uani 1 1 d . . .
C57 C 0.0553(3) 0.3503(3) 0.3836(3) 0.0148(7) Uani 1 1 d . . .
H57 H 0.0896 0.3062 0.3336 0.018 Uiso 1 1 calc R . .
C58 C -0.0421(3) 0.3212(3) 0.4489(3) 0.0151(7) Uani 1 1 d . . .
H58 H -0.0729 0.2575 0.4428 0.018 Uiso 1 1 calc R . .
S1 S 0.28592(8) 0.39642(8) 0.22768(7) 0.01421(19) Uani 1 1 d . . .
O1 O 0.3894(2) 0.4508(2) 0.1794(2) 0.0192(6) Uani 1 1 d . . .
O2 O 0.3249(2) 0.2750(2) 0.28001(19) 0.0172(5) Uani 1 1 d . . .
O3 O 0.1918(2) 0.4098(2) 0.15993(19) 0.0188(6) Uani 1 1 d . . .
S2 S 0.26313(9) 0.76664(9) 0.40590(8) 0.0231(2) Uani 1 1 d . . .
O4 O 0.3581(3) 0.7728(2) 0.3185(2) 0.0231(6) Uani 1 1 d . . .
O5 O 0.3164(3) 0.7367(3) 0.5022(2) 0.0382(8) Uani 1 1 d . . .
O6 O 0.1600(3) 0.8678(3) 0.3996(3) 0.0458(10) Uani 1 1 d . . .
O7 O 0.5148(2) 0.9194(2) 0.24759(18) 0.0141(5) Uani 1 1 d D . .
H7A H 0.4507(16) 0.887(2) 0.279(3) 0.021 Uiso 1 1 d D . .
H7B H 0.511(2) 0.978(2) 0.280(3) 0.021 Uiso 1 1 d D . .
O8 O 0.2595(3) 0.8039(3) 0.6869(2) 0.0250(6) Uani 1 1 d D . .
H8A H 0.267(4) 0.786(4) 0.6256(18) 0.037 Uiso 1 1 d D . .
H8B H 0.1774(13) 0.830(4) 0.701(3) 0.037 Uiso 1 1 d D . .
O9 O 0.1721(4) 0.6063(3) 0.9965(2) 0.0381(8) Uani 1 1 d D . .
H9A H 0.236(3) 0.599(5) 0.948(3) 0.057 Uiso 1 1 d D . .
H9B H 0.192(5) 0.539(3) 1.042(3) 0.057 Uiso 1 1 d D . .
O10 O 0.6512(3) 0.3904(3) 0.1715(2) 0.0278(7) Uani 1 1 d D . .
H10A H 0.5687(12) 0.398(4) 0.175(4) 0.042 Uiso 1 1 d D . .
H10B H 0.675(4) 0.322(3) 0.214(3) 0.042 Uiso 1 1 d D . .
O11 O 0.5356(3) 0.0967(3) 0.3236(2) 0.0261(7) Uani 1 1 d D . .
H11A H 0.476(3) 0.163(2) 0.311(4) 0.039 Uiso 1 1 d D . .
H11B H 0.603(2) 0.127(3) 0.321(4) 0.039 Uiso 1 1 d D . .
O12 O 0.2124(4) 0.0760(4) 0.2855(3) 0.0582(11) Uani 1 1 d D . .
H12A H 0.252(6) 0.122(5) 0.308(4) 0.087 Uiso 1 1 d D . .
H12B H 0.208(7) 0.019(4) 0.342(3) 0.087 Uiso 1 1 d D . .
O13 O 0.9796(3) 0.1227(4) 0.2223(4) 0.0565(11) Uani 1 1 d D . .
H13A H 1.023(5) 0.071(3) 0.184(3) 0.085 Uiso 1 1 d D . .
H13B H 1.023(6) 0.098(6) 0.276(3) 0.085 Uiso 1 1 d D . .
O14 O 0.0588(4) 0.2871(4) 0.0628(3) 0.0509(10) Uani 1 1 d D . .
H14A H 0.064(7) 0.237(4) 0.122(3) 0.076 Uiso 1 1 d D . .
H14B H 0.099(6) 0.339(4) 0.075(4) 0.076 Uiso 1 1 d D . .

loop_
_atom_site_aniso_label
_atom_site_aniso_U_11
_atom_site_aniso_U_22
_atom_site_aniso_U_33
_atom_site_aniso_U_23
_atom_site_aniso_U_13
_atom_site_aniso_U_12
Rh1 0.01013(14) 0.01281(16) 0.00934(14) -0.00194(10) -0.00089(9) -0.00124(10)
N11 0.0116(14) 0.0179(17) 0.0151(15) -0.0064(13) -0.0001(12) -0.0009(13)
C12 0.0084(16) 0.0154(19) 0.0137(17) -0.0031(15) 0.0018(13) 0.0003(14)
C13 0.0139(17) 0.021(2) 0.0185(19) 0.0005(16) 0.0020(14) -0.0033(15)
C14 0.0170(18) 0.018(2) 0.026(2) 0.0052(17) 0.0019(15) -0.0070(16)
C15 0.0187(19) 0.019(2) 0.032(2) -0.0032(17) -0.0003(16) -0.0100(17)
C16 0.0154(18) 0.020(2) 0.0214(19) -0.0044(16) -0.0016(15) -0.0054(16)
N21 0.0109(14) 0.0130(16) 0.0115(14) -0.0038(12) 0.0015(11) -0.0005(12)
C22 0.0094(16) 0.0130(18) 0.0122(17) -0.0031(14) 0.0020(13) 0.0000(14)
C23 0.0181(18) 0.0160(19) 0.0157(18) -0.0028(15) 0.0006(14) -0.0036(15)
C24 0.0214(19) 0.017(2) 0.0163(18) -0.0090(15) -0.0015(15) -0.0013(16)
C25 0.0210(19) 0.017(2) 0.0202(19) -0.0067(16) -0.0017(15) -0.0069(16)
C26 0.0197(18) 0.0129(19) 0.0147(18) 0.0002(15) -0.0012(14) -0.0039(15)
C31 0.0125(17) 0.019(2) 0.0172(18) -0.0013(15) -0.0064(14) 0.0002(15)
C32 0.0138(18) 0.019(2) 0.0170(18) -0.0005(15) -0.0043(14) 0.0002(15)
C33 0.0183(18) 0.017(2) 0.0118(17) 0.0032(15) -0.0008(14) -0.0010(15)
C34 0.0192(19) 0.022(2) 0.0115(17) -0.0009(15) -0.0055(14) 0.0060(16)
C35 0.0177(18) 0.017(2) 0.0189(19) -0.0028(16) -0.0068(15) 0.0033(16)
C41 0.0138(18) 0.024(2) 0.027(2) -0.0035(17) -0.0035(15) -0.0019(16)
C42 0.0182(19) 0.019(2) 0.025(2) -0.0073(17) -0.0022(15) 0.0031(16)
C43 0.021(2) 0.021(2) 0.024(2) 0.0063(17) -0.0038(16) -0.0038(17)
C44 0.026(2) 0.035(3) 0.0125(18) -0.0042(17) -0.0007(16) 0.0015(19)
C45 0.036(2) 0.022(2) 0.024(2) -0.0065(18) -0.0171(18) 0.0010(19)
C51 0.0116(16) 0.0130(18) 0.0113(16) -0.0010(14) -0.0005(13) -0.0018(14)
C52 0.0119(16) 0.018(2) 0.0156(17) -0.0008(15) 0.0008(13) -0.0057(15)
C53 0.0122(17) 0.0118(18) 0.0181(18) -0.0013(15) -0.0007(14) -0.0026(14)
C54 0.0110(16) 0.0138(18) 0.0149(17) -0.0022(14) -0.0006(13) -0.0035(14)
C55 0.0096(16) 0.0119(18) 0.0137(17) -0.0014(14) -0.0029(13) -0.0010(14)
C56 0.0099(16) 0.0123(18) 0.0134(17) -0.0003(14) -0.0012(13) 0.0016(14)
C57 0.0139(17) 0.0142(19) 0.0164(18) -0.0056(15) 0.0003(14) -0.0021(15)
C58 0.0163(18) 0.0122(19) 0.0171(18) -0.0022(15) -0.0011(14) -0.0050(15)
S1 0.0116(4) 0.0160(5) 0.0148(4) -0.0047(4) 0.0028(3) -0.0035(4)
O1 0.0158(13) 0.0214(15) 0.0200(13) -0.0062(11) 0.0073(10) -0.0069(11)
O2 0.0149(12) 0.0155(14) 0.0196(13) -0.0039(11) 0.0013(10) -0.0016(11)
O3 0.0171(13) 0.0241(15) 0.0160(13) -0.0047(11) -0.0011(10) -0.0057(11)
S2 0.0210(5) 0.0213(5) 0.0310(5) -0.0138(4) 0.0134(4) -0.0145(4)
O4 0.0217(14) 0.0222(15) 0.0283(15) -0.0089(12) 0.0108(12) -0.0151(12)
O5 0.0452(19) 0.059(2) 0.0264(17) -0.0202(16) 0.0072(14) -0.0382(18)
O6 0.0319(18) 0.0165(16) 0.081(3) -0.0127(17) 0.0303(18) -0.0110(14)
O7 0.0116(12) 0.0142(13) 0.0167(13) -0.0040(11) -0.0001(10) -0.0035(10)
O8 0.0247(15) 0.0290(17) 0.0240(15) -0.0101(13) -0.0029(12) -0.0064(13)
O9 0.061(2) 0.0312(19) 0.0231(16) -0.0005(14) 0.0030(15) -0.0212(17)
O10 0.0218(15) 0.0271(17) 0.0353(18) -0.0045(14) -0.0013(13) -0.0094(13)
O11 0.0216(14) 0.0189(15) 0.0410(18) -0.0140(14) -0.0062(13) -0.0012(12)
O12 0.067(3) 0.050(3) 0.060(3) -0.006(2) -0.011(2) -0.020(2)
O13 0.033(2) 0.067(3) 0.081(3) -0.037(3) 0.0068(19) -0.021(2)
O14 0.042(2) 0.058(3) 0.068(3) -0.037(2) 0.0109(19) -0.027(2)

loop_
_atom_type_symbol
_atom_type_description
_atom_type_scat_dispersion_real
_atom_type_scat_dispersion_imag
_atom_type_scat_source
C C 0.0033 0.0016 'International Tables Vol C Tables 4.2.6.8 and 6.1.1.4'
H H 0.0000 0.0000 'International Tables Vol C Tables 4.2.6.8 and 6.1.1.4'
N N 0.0061 0.0033 'International Tables Vol C Tables 4.2.6.8 and 6.1.1.4'
O O 0.0106 0.0060 'International Tables Vol C Tables 4.2.6.8 and 6.1.1.4'
S S 0.1246 0.1234 'International Tables Vol C Tables 4.2.6.8 and 6.1.1.4'
Rh Rh -1.1178 0.9187 'International Tables Vol C Tables 4.2.6.8 and 6.1.1.4'

loop_
_exptl_crystal_face_index_h
_exptl_crystal_face_index_k
_exptl_crystal_face_index_l
_exptl_crystal_face_perp_dist
0 1 1 0.0348
0 -1 -1 0.0308
1 1 0 0.0173
-1 -1 0 0.0235
-4 3 -6 0.2205
3 -2 5 0.1868

loop_
_geom_angle_atom_site_label_1
_geom_angle_atom_site_label_2
_geom_angle_atom_site_label_3
_geom_angle
_geom_angle_site_symmetry_1
_geom_angle_site_symmetry_3
_geom_angle_publ_flag
N11 Rh1 N21 77.32(12) . . ?
N11 Rh1 C31 97.41(13) . . ?
N21 Rh1 C31 126.32(13) . . ?
N11 Rh1 C32 122.40(13) . . ?
N21 Rh1 C32 99.44(13) . . ?
C31 Rh1 C32 39.12(15) . . ?
N11 Rh1 O7 84.10(11) . . ?
N21 Rh1 O7 82.04(10) . . ?
C31 Rh1 O7 151.37(12) . . ?
C32 Rh1 O7 153.28(12) . . ?
N11 Rh1 C35 107.03(14) . . ?
N21 Rh1 C35 164.70(12) . . ?
C31 Rh1 C35 39.38(14) . . ?
C32 Rh1 C35 65.68(14) . . ?
O7 Rh1 C35 112.77(12) . . ?
N11 Rh1 C34 142.54(14) . . ?
N21 Rh1 C34 140.03(14) . . ?
C31 Rh1 C34 65.11(14) . . ?
C32 Rh1 C34 65.14(14) . . ?
O7 Rh1 C34 96.55(12) . . ?
C35 Rh1 C34 38.52(15) . . ?
N11 Rh1 C33 161.55(12) . . ?
N21 Rh1 C33 105.84(13) . . ?
C31 Rh1 C33 65.79(15) . . ?
C32 Rh1 C33 39.43(14) . . ?
O7 Rh1 C33 114.27(12) . . ?
C35 Rh1 C33 65.39(15) . . ?
C34 Rh1 C33 38.67(15) . . ?
C16 N11 C12 118.2(3) . . ?
C16 N11 Rh1 125.3(3) . . ?
C12 N11 Rh1 116.5(2) . . ?
N11 C12 C13 122.2(3) . . ?
N11 C12 C22 114.7(3) . . ?
C13 C12 C22 123.1(3) . . ?
C14 C13 C12 118.9(4) . . ?
C15 C14 C13 119.2(4) . . ?
C16 C15 C14 119.2(4) . . ?
N11 C16 C15 122.3(4) . . ?
C26 N21 C22 119.1(3) . . ?
C26 N21 Rh1 125.0(2) . . ?
C22 N21 Rh1 115.7(2) . . ?
N21 C22 C23 121.0(3) . . ?
N21 C22 C12 115.7(3) . . ?
C23 C22 C12 123.2(3) . . ?
C24 C23 C22 119.5(4) . . ?
C25 C24 C23 119.2(3) . . ?
C24 C25 C26 119.0(3) . . ?
N21 C26 C25 122.2(3) . . ?
C32 C31 C35 108.2(3) . . ?
C32 C31 C41 125.8(3) . . ?
C35 C31 C41 126.0(3) . . ?
C32 C31 Rh1 70.5(2) . . ?
C35 C31 Rh1 71.3(2) . . ?
C41 C31 Rh1 124.3(3) . . ?
C31 C32 C33 108.4(3) . . ?
C31 C32 C42 125.5(3) . . ?
C33 C32 C42 126.2(3) . . ?
C31 C32 Rh1 70.4(2) . . ?
C33 C32 Rh1 71.5(2) . . ?
C42 C32 Rh1 124.6(3) . . ?
C34 C33 C32 106.7(3) . . ?
C34 C33 C43 126.0(3) . . ?
C32 C33 C43 127.1(4) . . ?
C34 C33 Rh1 70.7(2) . . ?
C32 C33 Rh1 69.1(2) . . ?
C43 C33 Rh1 129.0(3) . . ?
C35 C34 C33 109.5(3) . . ?
C35 C34 C44 124.9(4) . . ?
C33 C34 C44 125.6(4) . . ?
C35 C34 Rh1 70.5(2) . . ?
C33 C34 Rh1 70.7(2) . . ?
C44 C34 Rh1 124.9(3) . . ?
C34 C35 C31 107.3(3) . . ?
C34 C35 C45 125.5(4) . . ?
C31 C35 C45 127.0(4) . . ?
C34 C35 Rh1 71.0(2) . . ?
C31 C35 Rh1 69.3(2) . . ?
C45 C35 Rh1 128.6(3) . . ?
C52 C51 C56 121.2(3) . . ?
C52 C51 S1 117.9(3) . . ?
C56 C51 S1 120.9(3) . . ?
C51 C52 C53 120.9(3) . . ?
C52 C53 C54 120.8(3) . . ?
C52 C53 S2 118.2(3) . . ?
C54 C53 S2 121.0(3) . . ?
C53 C54 C55 118.6(3) . . ?
C53 C54 C58 123.2(3) . 2_566 ?
C55 C54 C58 118.2(3) . 2_566 ?
C55 C55 C54 120.3(4) 2_566 . ?
C55 C55 C56 119.4(4) 2_566 . ?
C54 C55 C56 120.2(3) . . ?
C51 C56 C57 123.4(3) . . ?
C51 C56 C55 118.1(3) . . ?
C57 C56 C55 118.4(3) . . ?
C58 C57 C56 121.8(3) . . ?
C57 C58 C54 121.7(3) . 2_566 ?
O1 S1 O2 113.63(16) . . ?
O1 S1 O3 112.97(16) . . ?
O2 S1 O3 112.47(16) . . ?
O1 S1 C51 105.16(16) . . ?
O2 S1 C51 105.88(16) . . ?
O3 S1 C51 105.85(16) . . ?
O6 S2 O5 113.2(2) . . ?
O6 S2 O4 113.7(2) . . ?
O5 S2 O4 112.64(18) . . ?
O6 S2 C53 106.44(18) . . ?
O5 S2 C53 105.03(18) . . ?
O4 S2 C53 104.82(16) . . ?

loop_
_geom_bond_atom_site_label_1
_geom_bond_atom_site_label_2
_geom_bond_distance
_geom_bond_site_symmetry_2
_geom_bond_publ_flag
Rh1 N11 2.105(3) . ?
Rh1 N21 2.108(3) . ?
Rh1 C31 2.136(4) . ?
Rh1 C32 2.137(4) . ?
Rh1 O7 2.149(2) . ?
Rh1 C35 2.162(4) . ?
Rh1 C34 2.169(4) . ?
Rh1 C33 2.169(4) . ?
N11 C16 1.349(5) . ?
N11 C12 1.355(5) . ?
C12 C13 1.389(5) . ?
C12 C22 1.476(5) . ?
C13 C14 1.386(6) . ?
C14 C15 1.382(6) . ?
C15 C16 1.383(6) . ?
N21 C26 1.343(5) . ?
N21 C22 1.357(5) . ?
C22 C23 1.390(5) . ?
C23 C24 1.384(5) . ?
C24 C25 1.383(6) . ?
C25 C26 1.384(5) . ?
C31 C32 1.431(5) . ?
C31 C35 1.449(5) . ?
C31 C41 1.490(5) . ?
C32 C33 1.453(5) . ?
C32 C42 1.501(5) . ?
C33 C34 1.436(6) . ?
C33 C43 1.498(5) . ?
C34 C35 1.429(6) . ?
C34 C44 1.504(5) . ?
C35 C45 1.502(6) . ?
C51 C52 1.385(5) . ?
C51 C56 1.411(5) . ?
C51 S1 1.787(3) . ?
C52 C53 1.388(5) . ?
C53 C54 1.413(5) . ?
C53 S2 1.791(4) . ?
C54 C55 1.430(5) . ?
C54 C58 1.431(5) 2_566 ?
C55 C55 1.427(7) 2_566 ?
C55 C56 1.439(5) . ?
C56 C57 1.429(5) . ?
C57 C58 1.351(5) . ?
C58 C54 1.431(5) 2_566 ?
S1 O1 1.453(3) . ?
S1 O2 1.458(3) . ?
S1 O3 1.459(3) . ?
S2 O6 1.444(4) . ?
S2 O5 1.462(3) . ?
S2 O4 1.462(3) . ?
